data_7250637
loop_
_publ_author_name
'Chong, Qingdian'
'He, Lei'
'Yang, Yawen'
'Ye, Qiong'

_publ_section_title
;
 Ferroelasticity induced by metal substitution in one-dimensional hybrid
 perovskites
;
_journal_issue 20
_journal_name_full CrystEngComm
_journal_page_first 3320
_journal_page_last 3325
_journal_paper_doi 10.1039/D5CE00239G
_journal_volume 27
_journal_year 2025
_chemical_formula_moiety 'Bi Br4, C3 H5 N2 S'
_chemical_formula_sum 'C3 H5 Bi Br4 N2 S'
_chemical_formula_weight 629.77
_space_group_crystal_system monoclinic
_space_group_IT_number 14
_space_group_name_Hall '-P 2ybc'
_space_group_name_H-M_alt 'P 1 21/c 1'
_atom_sites_solution_hydrogens geom
_atom_sites_solution_primary dual
_audit_creation_date 2025-03-03
_audit_creation_method
;
Olex2 1.5
(compiled 2024.02.16 svn.r378c4104 for OlexSys, GUI svn.r6928)
;
_audit_update_record
;
2025-03-03 deposited with the CCDC.	2025-04-15 downloaded from the CCDC.
;
_cell_angle_alpha 90
_cell_angle_beta 95.761(8)
_cell_angle_gamma 90
_cell_formula_units_Z 4
_cell_length_a 8.9986(7)
_cell_length_b 17.8803(11)
_cell_length_c 7.3616(7)
_cell_measurement_reflns_used 7125
_cell_measurement_temperature 293(2)
_cell_measurement_theta_max 24.494
_cell_measurement_theta_min 2.275
_cell_volume 1178.48(16)
_computing_molecular_graphics 'Olex2 1.5 (Dolomanov et al., 2009)'
_computing_publication_material 'Olex2 1.5 (Dolomanov et al., 2009)'
_computing_structure_refinement 'SHELXL 2018/3 (Sheldrick, 2015)'
_computing_structure_solution 'SHELXT 2018/2 (Sheldrick, 2018)'
_diffrn_ambient_temperature 293(2)
_diffrn_measured_fraction_theta_full 0.990
_diffrn_measured_fraction_theta_max 0.990
_diffrn_measurement_device_type 'multiwire proportional'
_diffrn_measurement_method 'phi and omega scans'
_diffrn_radiation_monochromator graphite
_diffrn_radiation_type MoK\a
_diffrn_radiation_wavelength 0.71073
_diffrn_reflns_av_R_equivalents 0.0739
_diffrn_reflns_av_unetI/netI 0.0786
_diffrn_reflns_Laue_measured_fraction_full 0.990
_diffrn_reflns_Laue_measured_fraction_max 0.990
_diffrn_reflns_limit_h_max 10
_diffrn_reflns_limit_h_min -10
_diffrn_reflns_limit_k_max 20
_diffrn_reflns_limit_k_min -20
_diffrn_reflns_limit_l_max 7
_diffrn_reflns_limit_l_min -8
_diffrn_reflns_number 7125
_diffrn_reflns_point_group_measured_fraction_full 0.990
_diffrn_reflns_point_group_measured_fraction_max 0.990
_diffrn_reflns_theta_full 24.494
_diffrn_reflns_theta_max 24.494
_diffrn_reflns_theta_min 2.275
_exptl_absorpt_coefficient_mu 28.650
_exptl_absorpt_correction_type none
_exptl_crystal_colour yellow
_exptl_crystal_colour_primary yellow
_exptl_crystal_density_diffrn 3.550
_exptl_crystal_description block
_exptl_crystal_F_000 1104
_refine_diff_density_max 3.260
_refine_diff_density_min -1.825
_refine_diff_density_rms 0.398
_refine_ls_extinction_coef 0.0088(6)
_refine_ls_extinction_expression Fc^*^=kFc[1+0.001xFc^2^\l^3^/sin(2\q)]^-1/4^
_refine_ls_extinction_method 'SHELXL-2018/3 (Sheldrick 2018)'
_refine_ls_goodness_of_fit_ref 1.044
_refine_ls_hydrogen_treatment constr
_refine_ls_matrix_type full
_refine_ls_number_parameters 77
_refine_ls_number_reflns 1946
_refine_ls_number_restraints 66
_refine_ls_restrained_S_all 1.048
_refine_ls_R_factor_all 0.0709
_refine_ls_R_factor_gt 0.0556
_refine_ls_shift/su_max 0.002
_refine_ls_shift/su_mean 0.000
_refine_ls_structure_factor_coef Fsqd
_refine_ls_weighting_details 'w=1/[\s^2^(Fo^2^)+(0.0765P)^2^+3.8851P] where P=(Fo^2^+2Fc^2^)/3'
_refine_ls_weighting_scheme calc
_refine_ls_wR_factor_gt 0.1323
_refine_ls_wR_factor_ref 0.1380
_reflns_Friedel_coverage 0.000
_reflns_number_gt 1598
_reflns_number_total 1946
_reflns_threshold_expression 'I > 2\s(I)'
_cod_data_source_file d5ce00239g4.cif
_cod_data_source_block 1_CCDC1
_cod_database_code 7250637
_shelx_shelxl_version_number 2018/3
_shelx_space_group_comment
;
The symmetry employed for this shelxl refinement is uniquely defined
by the following loop, which should always be used as a source of
symmetry information in preference to the above space-group names.
They are only intended as comments.
;
_olex2_refinement_description
;
1. Restrained distances
 N1-C3
 2.5 with sigma of 0.02
 C2-C3
 1.32 with sigma of 0.02
 N1-C1
 1.38 with sigma of 0.02
 N2-C1
 1.5 with sigma of 0.02
 N1-C2
 1.5 with sigma of 0.02
 S1-C1 = S1-C3
 1.82 with sigma of 0.02
2. Rigid bond restraints
 All non-hydrogen atoms
 with sigma for 1-2 distances of 0.01 and sigma for 1-3 distances of 0.01
3. Uiso/Uaniso restraints and constraints
Uanis(C1) \\sim Ueq, Uanis(S1) \\sim Ueq, Uanis(C3) \\sim Ueq, Uanis(N1) \\sim
Ueq, Uanis(N2) \\sim Ueq, Uanis(C2) \\sim Ueq, : with sigma of 0.1 and sigma
for terminal atoms of 0.2
Uanis(C3) = Uanis(N1) = Uanis(N2)
Uanis(C3) = Uanis(C2) = Uanis(C1)
4.a Aromatic/amide H refined with riding coordinates:
 N1(H1), C3(H3), C2(H2)
4.b X=CH2 refined with riding coordinates:
 N2(H2A,H2B)
;
_olex2_submission_special_instructions 'No special instructions were received'

loop_
_space_group_symop_operation_xyz
'x, y, z'
'-x, y+1/2, -z+1/2'
'-x, -y, -z'
'x, -y-1/2, z-1/2'

loop_
_atom_site_label
_atom_site_type_symbol
_atom_site_fract_x
_atom_site_fract_y
_atom_site_fract_z
_atom_site_U_iso_or_equiv
_atom_site_adp_type
_atom_site_occupancy
_atom_site_site_symmetry_order
_atom_site_calc_flag
_atom_site_refinement_flags_posn
_atom_site_refinement_flags_adp
_atom_site_refinement_flags_occupancy
_atom_site_disorder_assembly
_atom_site_disorder_group
Bi1 Bi 0.09286(6) 0.45044(3) 0.25808(8) 0.0202(3) Uani 1 1 d . U . . .
Br2 Br 0.21077(18) 0.52925(10) 0.5924(2) 0.0284(4) Uani 1 1 d . U . . .
Br4 Br -0.0156(2) 0.39167(10) -0.0859(2) 0.0374(5) Uani 1 1 d . U . . .
Br3 Br 0.11481(19) 0.31181(10) 0.4015(3) 0.0368(5) Uani 1 1 d . U . . .
Br1 Br 0.3735(2) 0.46457(11) 0.1607(3) 0.0457(6) Uani 1 1 d . U . . .
S1 S 0.5348(5) 0.7776(3) 0.3266(7) 0.0384(11) Uani 1 1 d D U . . .
N1 N 0.3469(16) 0.6704(8) 0.363(2) 0.054(2) Uani 1 1 d D U . . .
H1 H 0.304639 0.627492 0.369161 0.065 Uiso 1 1 calc R U . . .
C1 C 0.4867(18) 0.6834(8) 0.327(3) 0.054(2) Uani 1 1 d D U . . .
C3 C 0.3569(16) 0.8060(9) 0.382(3) 0.054(2) Uani 1 1 d D U . . .
H3 H 0.324620 0.854616 0.399601 0.065 Uiso 1 1 calc R U . . .
C2 C 0.279(2) 0.7436(9) 0.392(3) 0.054(2) Uani 1 1 d D U . . .
H2 H 0.179908 0.746107 0.417005 0.065 Uiso 1 1 calc R U . . .
N2 N 0.5944(16) 0.6301(9) 0.281(2) 0.054(2) Uani 1 1 d D U . . .
H2A H 0.571628 0.583431 0.273537 0.065 Uiso 1 1 calc R U . . .
H2B H 0.682159 0.644678 0.259848 0.065 Uiso 1 1 calc R U . . .

loop_
_atom_site_aniso_label
_atom_site_aniso_U_11
_atom_site_aniso_U_22
_atom_site_aniso_U_33
_atom_site_aniso_U_23
_atom_site_aniso_U_13
_atom_site_aniso_U_12
Bi1 0.0240(4) 0.0091(4) 0.0280(4) 0.0000(3) 0.0047(2) -0.0014(2)
Br2 0.0263(9) 0.0246(10) 0.0343(10) -0.0037(8) 0.0029(7) -0.0036(7)
Br4 0.0654(12) 0.0110(9) 0.0337(10) -0.0037(8) -0.0057(8) -0.0038(8)
Br3 0.0406(10) 0.0161(10) 0.0536(12) 0.0116(8) 0.0042(8) 0.0003(8)
Br1 0.0333(10) 0.0293(12) 0.0791(15) -0.0090(10) 0.0282(9) -0.0061(8)
S1 0.043(3) 0.023(3) 0.049(3) 0.002(2) 0.006(2) -0.008(2)
N1 0.055(5) 0.042(5) 0.063(6) 0.005(5) -0.010(4) -0.011(4)
C1 0.055(5) 0.042(5) 0.063(6) 0.005(5) -0.010(4) -0.011(4)
C3 0.055(5) 0.042(5) 0.063(6) 0.005(5) -0.010(4) -0.011(4)
C2 0.055(5) 0.042(5) 0.063(6) 0.005(5) -0.010(4) -0.011(4)
N2 0.055(5) 0.042(5) 0.063(6) 0.005(5) -0.010(4) -0.011(4)

loop_
_atom_type_symbol
_atom_type_description
_atom_type_scat_dispersion_real
_atom_type_scat_dispersion_imag
_atom_type_scat_source
C C 0.0033 0.0016 'International Tables Vol C Tables 4.2.6.8 and 6.1.1.4'
H H 0.0000 0.0000 'International Tables Vol C Tables 4.2.6.8 and 6.1.1.4'
Bi Bi -4.1077 10.2566 'International Tables Vol C Tables 4.2.6.8 and 6.1.1.4'
Br Br -0.2901 2.4595 'International Tables Vol C Tables 4.2.6.8 and 6.1.1.4'
N N 0.0061 0.0033 'International Tables Vol C Tables 4.2.6.8 and 6.1.1.4'
S S 0.1246 0.1234 'International Tables Vol C Tables 4.2.6.8 and 6.1.1.4'

loop_
_geom_angle_atom_site_label_1
_geom_angle_atom_site_label_2
_geom_angle_atom_site_label_3
_geom_angle
_geom_angle_site_symmetry_1
_geom_angle_site_symmetry_3
_geom_angle_publ_flag
Br2 Bi1 Br2 84.40(5) . 3_566 ?
Br2 Bi1 Br4 82.51(5) 3_566 3_565 ?
Br2 Bi1 Br4 87.35(5) . 3_565 ?
Br4 Bi1 Br2 97.22(5) . 3_566 ?
Br4 Bi1 Br2 172.87(5) . . ?
Br4 Bi1 Br4 85.99(5) . 3_565 ?
Br3 Bi1 Br2 96.13(6) . . ?
Br3 Bi1 Br2 90.06(5) . 3_566 ?
Br3 Bi1 Br4 171.47(5) . 3_565 ?
Br3 Bi1 Br4 90.82(6) . . ?
Br3 Bi1 Br1 98.98(6) . . ?
Br1 Bi1 Br2 166.57(6) . 3_566 ?
Br1 Bi1 Br2 84.77(6) . . ?
Br1 Bi1 Br4 92.58(7) . . ?
Br1 Bi1 Br4 89.08(6) . 3_565 ?
Bi1 Br2 Bi1 95.60(5) . 3_566 ?
Bi1 Br4 Bi1 94.01(5) . 3_565 ?
C1 S1 C3 92.7(8) . . ?
C1 N1 H1 126.6 . . ?
C1 N1 C2 106.8(13) . . ?
C2 N1 H1 126.6 . . ?
N1 C1 S1 114.1(12) . . ?
N1 C1 N2 127.7(14) . . ?
N2 C1 S1 118.1(12) . . ?
S1 C3 H3 127.2 . . ?
C2 C3 S1 105.5(12) . . ?
C2 C3 H3 127.2 . . ?
N1 C2 H2 119.6 . . ?
C3 C2 N1 120.9(15) . . ?
C3 C2 H2 119.6 . . ?
C1 N2 H2A 120.0 . . ?
C1 N2 H2B 120.0 . . ?
H2A N2 H2B 120.0 . . ?

loop_
_geom_bond_atom_site_label_1
_geom_bond_atom_site_label_2
_geom_bond_distance
_geom_bond_site_symmetry_2
_geom_bond_publ_flag
Bi1 Br2 2.9399(18) . ?
Bi1 Br2 3.0681(17) 3_566 ?
Bi1 Br4 2.8235(18) . ?
Bi1 Br4 3.1437(19) 3_565 ?
Bi1 Br3 2.6938(18) . ?
Bi1 Br1 2.7054(17) . ?
S1 C1 1.740(14) . ?
S1 C3 1.765(14) . ?
N1 H1 0.8600 . ?
N1 C1 1.332(15) . ?
N1 C2 1.467(15) . ?
C1 N2 1.424(15) . ?
C3 H3 0.9300 . ?
C3 C2 1.324(15) . ?
C2 H2 0.9300 . ?
N2 H2A 0.8600 . ?
N2 H2B 0.8600 . ?

loop_
_geom_torsion_atom_site_label_1
_geom_torsion_atom_site_label_2
_geom_torsion_atom_site_label_3
_geom_torsion_atom_site_label_4
_geom_torsion
_geom_torsion_site_symmetry_1
_geom_torsion_site_symmetry_2
_geom_torsion_site_symmetry_3
_geom_torsion_site_symmetry_4
_geom_torsion_publ_flag
S1 C3 C2 N1 1(2) . . . . ?
C1 S1 C3 C2 -1.1(17) . . . . ?
C1 N1 C2 C3 -1(3) . . . . ?
C3 S1 C1 N1 0.6(17) . . . . ?
C3 S1 C1 N2 177.4(16) . . . . ?
C2 N1 C1 S1 0(2) . . . . ?
C2 N1 C1 N2 -176.4(19) . . . . ?
